data_2233684
loop_
_publ_author_name
'El-Brollosy, Nasser R.'
'El-Emam, Ali A.'
'Al-Deeb, Omar A.'
'Ng, Seik Weng'

_publ_section_title
;
 1-[(Cyclopropylmethoxy)methyl]-5-ethyl-6-(4-methylbenzyl)-1,2,3,4-tetrahydropyrimidine-2,4-dione
;
_journal_coeditor_code XU5423
_journal_issue 2
_journal_name_full 'Acta Crystallographica Section E'
_journal_page_first o348
_journal_paper_doi 10.1107/S1600536811055681
_journal_volume 68
_journal_year 2012
_chemical_formula_iupac 'C19 H24 N2 O3'
_chemical_formula_moiety 'C19 H24 N2 O3'
_chemical_formula_sum 'C19 H24 N2 O3'
_chemical_formula_weight 328.40
_chemical_name_systematic
;
1-[(Cyclopropylmethoxy)methyl]-5-ethyl-6-(4-methylbenzyl)-1,2,3,4-
tetrahydropyrimidine-2,4-dione
;
_space_group_IT_number 15
_symmetry_cell_setting monoclinic
_symmetry_space_group_name_Hall '-C 2yc'
_symmetry_space_group_name_H-M 'C 1 2/c 1'
_atom_sites_solution_hydrogens geom
_atom_sites_solution_primary direct
_atom_sites_solution_secondary difmap
_audit_creation_method SHELXL-97
_cell_angle_alpha 90.00
_cell_angle_beta 93.397(7)
_cell_angle_gamma 90.00
_cell_formula_units_Z 8
_cell_length_a 15.6080(13)
_cell_length_b 8.1330(6)
_cell_length_c 27.496(2)
_cell_measurement_reflns_used 1703
_cell_measurement_temperature 100(2)
_cell_measurement_theta_max 27.5006
_cell_measurement_theta_min 2.6093
_cell_volume 3484.2(5)
_computing_cell_refinement 'CrysAlis PRO (Agilent, 2010)'
_computing_data_collection 'CrysAlis PRO (Agilent, 2010)'
_computing_data_reduction 'CrysAlis PRO (Agilent, 2010)'
_computing_molecular_graphics 'X-SEED (Barbour, 2001)'
_computing_publication_material 'publCIF (Westrip, 2010)'
_computing_structure_refinement 'SHELXL97 (Sheldrick, 2008)'
_computing_structure_solution 'SHELXS97 (Sheldrick, 2008)'
_diffrn_ambient_temperature 100(2)
_diffrn_detector_area_resol_mean 10.4041
_diffrn_measured_fraction_theta_full 0.992
_diffrn_measured_fraction_theta_max 0.992
_diffrn_measurement_device_type 'Agilent SuperNova Dual diffractometer with an Atlas detector'
_diffrn_measurement_method '\w scan'
_diffrn_radiation_monochromator Mirror
_diffrn_radiation_source 'SuperNova (Mo) X-ray Source'
_diffrn_radiation_type MoK\a
_diffrn_radiation_wavelength 0.71073
_diffrn_reflns_av_R_equivalents 0.0440
_diffrn_reflns_av_sigmaI/netI 0.0751
_diffrn_reflns_limit_h_max 19
_diffrn_reflns_limit_h_min -20
_diffrn_reflns_limit_k_max 10
_diffrn_reflns_limit_k_min -7
_diffrn_reflns_limit_l_max 21
_diffrn_reflns_limit_l_min -35
_diffrn_reflns_number 7060
_diffrn_reflns_theta_full 27.56
_diffrn_reflns_theta_max 27.56
_diffrn_reflns_theta_min 2.61
_diffrn_standards_decay_% 0
_diffrn_standards_interval_count 0
_diffrn_standards_interval_time 0
_diffrn_standards_number 0
_exptl_absorpt_coefficient_mu 0.085
_exptl_absorpt_correction_T_max 0.9874
_exptl_absorpt_correction_T_min 0.9791
_exptl_absorpt_correction_type multi-scan
_exptl_absorpt_process_details '(CrysAlis PRO; Agilent, 2010)'
_exptl_crystal_colour colorless
_exptl_crystal_density_diffrn 1.252
_exptl_crystal_density_method 'not measured'
_exptl_crystal_description irregular
_exptl_crystal_F_000 1408
_exptl_crystal_size_max 0.25
_exptl_crystal_size_mid 0.20
_exptl_crystal_size_min 0.15
_refine_diff_density_max 0.219
_refine_diff_density_min -0.256
_refine_ls_extinction_method none
_refine_ls_goodness_of_fit_ref 1.057
_refine_ls_hydrogen_treatment mixed
_refine_ls_matrix_type full
_refine_ls_number_parameters 232
_refine_ls_number_reflns 4006
_refine_ls_number_restraints 20
_refine_ls_restrained_S_all 1.056
_refine_ls_R_factor_all 0.1095
_refine_ls_R_factor_gt 0.0606
_refine_ls_shift/su_max 0.001
_refine_ls_shift/su_mean 0.001
_refine_ls_structure_factor_coef Fsqd
_refine_ls_weighting_details 'calc w=1/[\s^2^(Fo^2^)+(0.0471P)^2^+1.5059P] where P=(Fo^2^+2Fc^2^)/3'
_refine_ls_weighting_scheme calc
_refine_ls_wR_factor_gt 0.1211
_refine_ls_wR_factor_ref 0.1545
_reflns_number_gt 2446
_reflns_number_total 4006
_reflns_threshold_expression I>2\s(I)
_cod_data_source_file xu5423.cif
_cod_data_source_block I
_cod_original_sg_symbol_H-M 'C 2/c'
_cod_database_code 2233684
_cod_database_fobs_code 2233684

loop_
_symmetry_equiv_pos_as_xyz
'x, y, z'
'-x, y, -z+1/2'
'x+1/2, y+1/2, z'
'-x+1/2, y+1/2, -z+1/2'
'-x, -y, -z'
'x, -y, z-1/2'
'-x+1/2, -y+1/2, -z'
'x+1/2, -y+1/2, z-1/2'

loop_
_atom_site_type_symbol
_atom_site_label
_atom_site_fract_x
_atom_site_fract_y
_atom_site_fract_z
_atom_site_U_iso_or_equiv
_atom_site_adp_type
_atom_site_calc_flag
_atom_site_refinement_flags
_atom_site_occupancy
_atom_site_symmetry_multiplicity
_atom_site_disorder_assembly
_atom_site_disorder_group
O O1 0.50675(10) 0.53293(18) 0.43772(5) 0.0306(4) Uani d . 1 1 . .
O O2 0.72573(10) 0.51944(19) 0.55353(6) 0.0337(4) Uani d . 1 1 . .
O O3 0.61688(10) 0.75562(18) 0.34641(5) 0.0322(4) Uani d . 1 1 A .
N N1 0.61833(12) 0.5257(2) 0.49464(7) 0.0252(4) Uani d D 1 1 . .
H H1 0.5798(12) 0.508(3) 0.5165(7) 0.036(7) Uiso d D 1 1 . .
N N2 0.64326(12) 0.5688(2) 0.41308(6) 0.0251(4) Uani d . 1 1 . .
C C1 0.58460(15) 0.5419(3) 0.44798(8) 0.0256(5) Uani d . 1 1 . .
C C2 0.70469(15) 0.5330(2) 0.51006(8) 0.0260(5) Uani d . 1 1 . .
C C3 0.76385(15) 0.5573(3) 0.47165(8) 0.0261(5) Uani d . 1 1 . .
C C4 0.73229(15) 0.5764(2) 0.42504(8) 0.0253(5) Uani d . 1 1 . .
C C5 0.85735(15) 0.5580(3) 0.48899(9) 0.0316(6) Uani d . 1 1 . .
H H5A 0.8648 0.6277 0.5184 0.038 Uiso calc R 1 1 . .
H H5B 0.8913 0.6074 0.4634 0.038 Uiso calc R 1 1 . .
C C6 0.89235(16) 0.3854(3) 0.50097(10) 0.0394(6) Uani d . 1 1 . .
H H6A 0.9522 0.3936 0.5136 0.059 Uiso calc R 1 1 . .
H H6B 0.8891 0.3180 0.4714 0.059 Uiso calc R 1 1 . .
H H6C 0.8580 0.3344 0.5256 0.059 Uiso calc R 1 1 . .
C C7 0.78826(15) 0.6035(3) 0.38279(8) 0.0306(6) Uani d . 1 1 . .
H H7A 0.8437 0.6504 0.3954 0.037 Uiso calc R 1 1 . .
H H7B 0.7603 0.6858 0.3606 0.037 Uiso calc R 1 1 . .
C C8 0.80601(14) 0.4493(3) 0.35365(8) 0.0286(5) Uani d . 1 1 . .
C C9 0.80732(16) 0.2935(3) 0.37445(9) 0.0354(6) Uani d . 1 1 . .
H H9 0.7922 0.2810 0.4072 0.043 Uiso calc R 1 1 . .
C C10 0.83032(16) 0.1554(3) 0.34834(8) 0.0354(6) Uani d . 1 1 . .
H H10 0.8311 0.0506 0.3636 0.042 Uiso calc R 1 1 . .
C C11 0.85223(15) 0.1686(3) 0.30026(8) 0.0331(6) Uani d . 1 1 . .
C C12 0.84815(15) 0.3240(3) 0.27877(9) 0.0369(6) Uani d . 1 1 . .
H H12 0.8607 0.3357 0.2456 0.044 Uiso calc R 1 1 . .
C C13 0.82606(15) 0.4618(3) 0.30501(8) 0.0340(6) Uani d . 1 1 . .
H H13 0.8246 0.5664 0.2896 0.041 Uiso calc R 1 1 . .
C C14 0.87809(17) 0.0183(3) 0.27244(9) 0.0457(7) Uani d . 1 1 . .
H H14A 0.9128 0.0518 0.2456 0.069 Uiso calc R 1 1 . .
H H14B 0.8265 -0.0390 0.2593 0.069 Uiso calc R 1 1 . .
H H14C 0.9117 -0.0554 0.2944 0.069 Uiso calc R 1 1 . .
C C15 0.60855(15) 0.5928(3) 0.36212(8) 0.0285(5) Uani d . 1 1 . .
H H15A 0.6393 0.5192 0.3404 0.034 Uiso calc R 1 1 . .
H H15B 0.5471 0.5617 0.3597 0.034 Uiso calc R 1 1 . .
C C16 0.55665(16) 0.8680(3) 0.36619(9) 0.0326(6) Uani d D 1 1 . .
H H16A 0.5479 0.8404 0.4006 0.039 Uiso calc PR 0.715(4) 1 A 1
H H16B 0.5006 0.8618 0.3474 0.039 Uiso calc PR 0.715(4) 1 A 1
H H16C 0.5778 0.8995 0.3995 0.039 Uiso calc PR 0.285(4) 1 A 2
H H16D 0.5009 0.8113 0.3686 0.039 Uiso calc PR 0.285(4) 1 A 2
C C17 0.5939(2) 1.0366(4) 0.36259(12) 0.0311(8) Uani d PDU 0.715(4) 1 A 1
H H17 0.6480 1.0583 0.3829 0.037 Uiso calc PR 0.715(4) 1 A 1
C C18 0.5821(3) 1.1319(4) 0.31577(14) 0.0401(9) Uani d PU 0.715(4) 1 A 1
H H18A 0.6284 1.2083 0.3074 0.048 Uiso calc PR 0.715(4) 1 A 1
H H18B 0.5518 1.0771 0.2876 0.048 Uiso calc PR 0.715(4) 1 A 1
C C19 0.5321(8) 1.1730(14) 0.3578(5) 0.0357(18) Uani d PU 0.715(4) 1 A 1
H H19A 0.4703 1.1451 0.3558 0.043 Uiso calc PR 0.715(4) 1 A 1
H H19B 0.5467 1.2760 0.3756 0.043 Uiso calc PR 0.715(4) 1 A 1
C C17' 0.5430(5) 1.0209(9) 0.3360(3) 0.0311(8) Uani d PD 0.285 1 A 2
H H17' 0.5189 1.0059 0.3018 0.037 Uiso calc PR 0.285(4) 1 A 2
C C18' 0.6114(7) 1.1436(12) 0.3439(4) 0.0401(9) Uani d P 0.285 1 A 2
H H18C 0.6306 1.2021 0.3149 0.048 Uiso calc PR 0.285(4) 1 A 2
H H18D 0.6579 1.1186 0.3688 0.048 Uiso calc PR 0.285(4) 1 A 2
C C19' 0.521(2) 1.192(4) 0.3624(15) 0.0357(18) Uani d P 0.285 1 A 2
H H19C 0.4865 1.2742 0.3436 0.043 Uiso calc PR 0.285(4) 1 A 2
H H19D 0.5140 1.1902 0.3979 0.043 Uiso calc PR 0.285(4) 1 A 2

loop_
_atom_site_aniso_label
_atom_site_aniso_U_11
_atom_site_aniso_U_22
_atom_site_aniso_U_33
_atom_site_aniso_U_12
_atom_site_aniso_U_13
_atom_site_aniso_U_23
O1 0.0354(10) 0.0381(9) 0.0179(8) -0.0015(7) -0.0004(7) 0.0037(7)
O2 0.0468(10) 0.0358(9) 0.0176(9) -0.0012(8) -0.0050(7) 0.0035(7)
O3 0.0479(10) 0.0299(8) 0.0192(9) 0.0014(8) 0.0055(7) 0.0056(7)
N1 0.0359(11) 0.0256(10) 0.0140(10) -0.0014(9) 0.0009(8) 0.0030(8)
N2 0.0356(11) 0.0265(9) 0.0131(9) -0.0029(8) 0.0007(8) 0.0014(7)
C1 0.0378(14) 0.0231(11) 0.0158(11) -0.0015(10) 0.0010(10) 0.0027(9)
C2 0.0398(14) 0.0184(10) 0.0191(12) 0.0003(10) -0.0039(10) -0.0001(9)
C3 0.0359(13) 0.0212(11) 0.0210(12) -0.0011(10) -0.0005(10) 0.0005(9)
C4 0.0352(13) 0.0181(10) 0.0226(12) -0.0026(10) 0.0009(10) 0.0005(9)
C5 0.0388(14) 0.0276(12) 0.0278(13) -0.0026(11) -0.0029(10) 0.0041(10)
C6 0.0416(15) 0.0349(14) 0.0408(16) 0.0035(12) -0.0052(12) 0.0027(11)
C7 0.0381(14) 0.0317(12) 0.0221(13) -0.0057(11) 0.0034(10) 0.0044(10)
C8 0.0297(12) 0.0378(13) 0.0183(12) -0.0035(10) 0.0008(9) -0.0004(10)
C9 0.0492(16) 0.0383(14) 0.0193(13) 0.0005(12) 0.0066(11) -0.0012(10)
C10 0.0508(15) 0.0362(13) 0.0191(13) 0.0040(12) 0.0018(11) -0.0009(10)
C11 0.0303(13) 0.0510(15) 0.0177(12) 0.0049(11) -0.0034(9) -0.0066(11)
C12 0.0370(14) 0.0591(17) 0.0148(12) -0.0020(12) 0.0027(10) 0.0015(11)
C13 0.0366(13) 0.0446(14) 0.0205(13) -0.0051(12) -0.0001(10) 0.0044(11)
C14 0.0458(16) 0.0653(18) 0.0256(14) 0.0110(14) -0.0011(12) -0.0125(13)
C15 0.0421(14) 0.0308(12) 0.0124(11) -0.0009(11) -0.0007(10) 0.0016(9)
C16 0.0436(15) 0.0329(13) 0.0211(13) 0.0016(11) 0.0018(10) 0.0042(10)
C17 0.0378(18) 0.0338(17) 0.0212(17) -0.0049(15) -0.0034(12) 0.0026(14)
C18 0.058(2) 0.0379(18) 0.024(2) 0.0008(18) 0.0071(16) 0.0057(18)
C19 0.045(4) 0.025(3) 0.038(3) 0.006(2) 0.009(2) -0.004(2)
C17' 0.0378(18) 0.0338(17) 0.0212(17) -0.0049(15) -0.0034(12) 0.0026(14)
C18' 0.058(2) 0.0379(18) 0.024(2) 0.0008(18) 0.0071(16) 0.0057(18)
C19' 0.045(4) 0.025(3) 0.038(3) 0.006(2) 0.009(2) -0.004(2)

loop_
_atom_type_symbol
_atom_type_description
_atom_type_scat_dispersion_real
_atom_type_scat_dispersion_imag
_atom_type_scat_source
C C 0.0033 0.0016 'International Tables Vol C Tables 4.2.6.8 and 6.1.1.4'
H H 0.0000 0.0000 'International Tables Vol C Tables 4.2.6.8 and 6.1.1.4'
N N 0.0061 0.0033 'International Tables Vol C Tables 4.2.6.8 and 6.1.1.4'
O O 0.0106 0.0060 'International Tables Vol C Tables 4.2.6.8 and 6.1.1.4'

loop_
_geom_angle_atom_site_label_1
_geom_angle_atom_site_label_2
_geom_angle_atom_site_label_3
_geom_angle
C15 O3 C16 114.11(17)
C1 N1 C2 126.6(2)
C1 N1 H1 114.4(16)
C2 N1 H1 119.0(16)
C1 N2 C4 121.93(18)
C1 N2 C15 117.14(18)
C4 N2 C15 120.92(18)
O1 C1 N1 122.0(2)
O1 C1 N2 122.3(2)
N1 C1 N2 115.7(2)
O2 C2 N1 119.5(2)
O2 C2 C3 125.1(2)
N1 C2 C3 115.44(19)
C4 C3 C2 119.4(2)
C4 C3 C5 126.1(2)
C2 C3 C5 114.5(2)
C3 C4 N2 120.9(2)
C3 C4 C7 123.4(2)
N2 C4 C7 115.69(19)
C3 C5 C6 112.95(19)
C3 C5 H5A 109.0
C6 C5 H5A 109.0
C3 C5 H5B 109.0
C6 C5 H5B 109.0
H5A C5 H5B 107.8
C5 C6 H6A 109.5
C5 C6 H6B 109.5
H6A C6 H6B 109.5
C5 C6 H6C 109.5
H6A C6 H6C 109.5
H6B C6 H6C 109.5
C4 C7 C8 114.55(18)
C4 C7 H7A 108.6
C8 C7 H7A 108.6
C4 C7 H7B 108.6
C8 C7 H7B 108.6
H7A C7 H7B 107.6
C9 C8 C13 117.5(2)
C9 C8 C7 122.2(2)
C13 C8 C7 120.2(2)
C8 C9 C10 121.4(2)
C8 C9 H9 119.3
C10 C9 H9 119.3
C11 C10 C9 120.9(2)
C11 C10 H10 119.5
C9 C10 H10 119.5
C10 C11 C12 117.7(2)
C10 C11 C14 120.5(2)
C12 C11 C14 121.7(2)
C13 C12 C11 121.2(2)
C13 C12 H12 119.4
C11 C12 H12 119.4
C12 C13 C8 121.1(2)
C12 C13 H13 119.5
C8 C13 H13 119.5
C11 C14 H14A 109.5
C11 C14 H14B 109.5
H14A C14 H14B 109.5
C11 C14 H14C 109.5
H14A C14 H14C 109.5
H14B C14 H14C 109.5
O3 C15 N2 112.32(17)
O3 C15 H15A 109.1
N2 C15 H15A 109.1
O3 C15 H15B 109.1
N2 C15 H15B 109.1
H15A C15 H15B 107.9
O3 C16 C17 107.0(2)
O3 C16 C17' 113.0(4)
O3 C16 H16A 110.3
C17 C16 H16A 110.3
C17' C16 H16A 133.8
O3 C16 H16B 110.3
C17 C16 H16B 110.3
H16A C16 H16B 108.6
O3 C16 H16C 109.0
C17 C16 H16C 73.4
C17' C16 H16C 109.0
O3 C16 H16D 109.0
C17' C16 H16D 109.0
H16C C16 H16D 107.8
C19 C17 C16 116.2(5)
C19 C17 C18 59.3(6)
C16 C17 C18 120.0(3)
C19 C17 H17 116.3
C16 C17 H17 116.3
C18 C17 H17 116.3
C19 C18 C17 59.2(6)
C19 C18 H18A 117.8
C17 C18 H18A 117.8
C19 C18 H18B 117.8
C17 C18 H18B 117.8
H18A C18 H18B 115.0
C18 C19 C17 61.5(4)
C18 C19 H19A 117.6
C17 C19 H19A 117.6
C18 C19 H19B 117.6
C17 C19 H19B 117.6
H19A C19 H19B 114.7
C18' C17' C16 113.8(7)
C18' C17' C19' 61.3(12)
C16 C17' C19' 119.4(16)
C18' C17' H17' 116.8
C16 C17' H17' 116.8
C19' C17' H17' 116.8
C17' C18' C19' 63.9(12)
C17' C18' H18C 117.4
C19' C18' H18C 117.4
C17' C18' H18D 117.4
C19' C18' H18D 117.4
H18C C18' H18D 114.4
C18' C19' C17' 54.9(12)
C18' C19' H19C 118.3
C17' C19' H19C 118.3
C18' C19' H19D 118.3
C17' C19' H19D 118.3
H19C C19' H19D 115.5

loop_
_geom_bond_atom_site_label_1
_geom_bond_atom_site_label_2
_geom_bond_distance
O1 C1 1.233(3)
O2 C2 1.226(2)
O3 C15 1.401(3)
O3 C16 1.440(3)
N1 C1 1.364(3)
N1 C2 1.390(3)
N1 H1 0.887(10)
N2 C1 1.382(3)
N2 C4 1.410(3)
N2 C15 1.485(3)
C2 C3 1.457(3)
C3 C4 1.354(3)
C3 C5 1.508(3)
C4 C7 1.511(3)
C5 C6 1.535(3)
C5 H5A 0.9900
C5 H5B 0.9900
C6 H6A 0.9800
C6 H6B 0.9800
C6 H6C 0.9800
C7 C8 1.523(3)
C7 H7A 0.9900
C7 H7B 0.9900
C8 C9 1.390(3)
C8 C13 1.395(3)
C9 C10 1.391(3)
C9 H9 0.9500
C10 C11 1.389(3)
C10 H10 0.9500
C11 C12 1.395(3)
C11 C14 1.509(3)
C12 C13 1.387(3)
C12 H12 0.9500
C13 H13 0.9500
C14 H14A 0.9800
C14 H14B 0.9800
C14 H14C 0.9800
C15 H15A 0.9900
C15 H15B 0.9900
C16 C17 1.495(4)
C16 C17' 1.503(7)
C16 H16A 0.9900
C16 H16B 0.9900
C16 H16C 0.9900
C16 H16D 0.9900
C17 C19 1.471(12)
C17 C18 1.505(5)
C17 H17 1.0000
C18 C19 1.472(12)
C18 H18A 0.9900
C18 H18B 0.9900
C19 H19A 0.9900
C19 H19B 0.9900
C17' C18' 1.468(14)
C17' C19' 1.61(3)
C17' H17' 1.0000
C18' C19' 1.57(3)
C18' H18C 0.9900
C18' H18D 0.9900
C19' H19C 0.9900
C19' H19D 0.9900

loop_
_geom_hbond_atom_site_label_D
_geom_hbond_atom_site_label_H
_geom_hbond_atom_site_label_A
_geom_hbond_site_symmetry_A
_geom_hbond_distance_DH
_geom_hbond_distance_HA
_geom_hbond_distance_DA
_geom_hbond_angle_DHA
N1 H1 O1 5_666 0.890(10) 1.930(10) 2.816(2) 178(2)

loop_
_geom_torsion_atom_site_label_1
_geom_torsion_atom_site_label_2
_geom_torsion_atom_site_label_3
_geom_torsion_atom_site_label_4
_geom_torsion
C2 N1 C1 O1 179.7(2)
C2 N1 C1 N2 -0.2(3)
C4 N2 C1 O1 -178.97(19)
C15 N2 C1 O1 2.1(3)
C4 N2 C1 N1 0.9(3)
C15 N2 C1 N1 -177.95(17)
C1 N1 C2 O2 178.59(19)
C1 N1 C2 C3 -1.3(3)
O2 C2 C3 C4 -177.7(2)
N1 C2 C3 C4 2.2(3)
O2 C2 C3 C5 2.4(3)
N1 C2 C3 C5 -177.65(17)
C2 C3 C4 N2 -1.7(3)
C5 C3 C4 N2 178.21(19)
C2 C3 C4 C7 179.5(2)
C5 C3 C4 C7 -0.7(3)
C1 N2 C4 C3 0.0(3)
C15 N2 C4 C3 178.87(18)
C1 N2 C4 C7 178.97(19)
C15 N2 C4 C7 -2.2(3)
C4 C3 C5 C6 -104.2(2)
C2 C3 C5 C6 75.6(3)
C3 C4 C7 C8 98.1(2)
N2 C4 C7 C8 -80.8(2)
C4 C7 C8 C9 -28.4(3)
C4 C7 C8 C13 154.9(2)
C13 C8 C9 C10 1.9(4)
C7 C8 C9 C10 -174.8(2)
C8 C9 C10 C11 -0.5(4)
C9 C10 C11 C12 -1.6(4)
C9 C10 C11 C14 179.3(2)
C10 C11 C12 C13 2.3(4)
C14 C11 C12 C13 -178.6(2)
C11 C12 C13 C8 -0.9(4)
C9 C8 C13 C12 -1.3(3)
C7 C8 C13 C12 175.6(2)
C16 O3 C15 N2 -75.0(2)
C1 N2 C15 O3 109.0(2)
C4 N2 C15 O3 -69.9(2)
C15 O3 C16 C17 158.4(2)
C15 O3 C16 C17' -158.1(4)
O3 C16 C17 C19 151.7(6)
C17' C16 C17 C19 45.9(8)
O3 C16 C17 C18 83.6(3)
C17' C16 C17 C18 -22.2(5)
C16 C17 C18 C19 104.5(6)
C16 C17 C19 C18 -110.9(4)
O3 C16 C17' C18' -79.3(7)
C17 C16 C17' C18' 10.5(5)
O3 C16 C17' C19' -148.5(14)
C17 C16 C17' C19' -58.7(15)
C16 C17' C18' C19' -111.8(18)
C16 C17' C19' C18' 102.6(12)
